data_7702949
loop_
_publ_author_name
'Galimova, Milyausha F.'
'Zueva, Ekaterina M.'
'Dobrynin, Alexey B.'
'Samigullina, Aida I.'
'Musin, Rustem R.'
'Musina, Elvira I.'
'Karasik, Andrey A.'

_publ_section_title
;
 Cu<sub>4</sub>I<sub>4</sub>-cubane clusters based on
 10-(aryl)phenoxarsines and their luminescence.
;
_journal_issue 2
_journal_name_full 'Dalton transactions (Cambridge, England : 2003)'
_journal_page_first 482
_journal_page_last 491
_journal_paper_doi 10.1039/c9dt04122b
_journal_volume 49
_journal_year 2020
_chemical_formula_moiety 'C72 H48 As4 Cu4 F4 I4 O4'
_chemical_formula_sum 'C72 H48 As4 Cu4 F4 I4 O4'
_chemical_formula_weight 2114.54
_chemical_name_systematic
;
tetra-(\m^3^-iodo)-tetrakis(10-(p-fluorophenyl)phenoxarsine)copper(I)
;
_space_group_crystal_system tetragonal
_space_group_IT_number 82
_space_group_name_Hall 'I -4'
_space_group_name_H-M_alt 'I -4'
_atom_sites_solution_hydrogens geom
_audit_creation_date 2019-09-23
_audit_creation_method
;
Olex2 1.2
(compiled 2018.05.29 svn.r3508 for OlexSys, GUI svn.r5506)
;
_audit_update_record
;
2019-10-18 deposited with the CCDC.	2019-12-05 downloaded from the CCDC.
;
_cell_angle_alpha 90
_cell_angle_beta 90
_cell_angle_gamma 90
_cell_formula_units_Z 2
_cell_length_a 16.4495(7)
_cell_length_b 16.4495(7)
_cell_length_c 12.6800(5)
_cell_measurement_reflns_used 9904
_cell_measurement_temperature 173
_cell_measurement_theta_max 26.64
_cell_measurement_theta_min 2.48
_cell_volume 3431.0(2)
_computing_molecular_graphics 'Olex2 (Dolomanov et al., 2009)'
_computing_publication_material 'Olex2 (Dolomanov et al., 2009)'
_computing_structure_refinement 'XL (Sheldrick, 2008)'
_computing_structure_solution 'SHELXT 2014/4 (Sheldrick, 2014)'
_diffrn_ambient_temperature 173
_diffrn_measured_fraction_theta_full 0.996
_diffrn_measured_fraction_theta_max 0.995
_diffrn_measurement_device_type 'Bruker APEX-II CCD'
_diffrn_measurement_method '\f and \w scans'
_diffrn_radiation_type MoK\a
_diffrn_radiation_wavelength 0.71073
_diffrn_reflns_av_R_equivalents 0.0583
_diffrn_reflns_av_unetI/netI 0.0394
_diffrn_reflns_Laue_measured_fraction_full 0.996
_diffrn_reflns_Laue_measured_fraction_max 0.995
_diffrn_reflns_limit_h_max 22
_diffrn_reflns_limit_h_min -22
_diffrn_reflns_limit_k_max 20
_diffrn_reflns_limit_k_min -22
_diffrn_reflns_limit_l_max 17
_diffrn_reflns_limit_l_min -17
_diffrn_reflns_number 33491
_diffrn_reflns_point_group_measured_fraction_full 0.997
_diffrn_reflns_point_group_measured_fraction_max 0.995
_diffrn_reflns_theta_full 25.242
_diffrn_reflns_theta_max 28.564
_diffrn_reflns_theta_min 3.202
_exptl_absorpt_coefficient_mu 4.996
_exptl_absorpt_correction_T_max 0.7457
_exptl_absorpt_correction_T_min 0.5211
_exptl_absorpt_correction_type multi-scan
_exptl_absorpt_process_details SADABS
_exptl_crystal_colour colorless
_exptl_crystal_density_diffrn 2.047
_exptl_crystal_description prismatic
_exptl_crystal_F_000 2016
_exptl_crystal_size_max 0.362
_exptl_crystal_size_mid 0.178
_exptl_crystal_size_min 0.158
_refine_diff_density_max 0.997
_refine_diff_density_min -1.087
_refine_diff_density_rms 0.161
_refine_ls_abs_structure_details
;
 Flack x determined using 1699 quotients [(I+)-(I-)]/[(I+)+(I-)]
 (Parsons, Flack and Wagner, Acta Cryst. B69 (2013) 249-259).
;
_refine_ls_abs_structure_Flack 0.066(9)
_refine_ls_extinction_method none
_refine_ls_goodness_of_fit_ref 1.202
_refine_ls_hydrogen_treatment constr
_refine_ls_matrix_type full
_refine_ls_number_parameters 140
_refine_ls_number_reflns 4348
_refine_ls_number_restraints 197
_refine_ls_restrained_S_all 1.180
_refine_ls_R_factor_all 0.0519
_refine_ls_R_factor_gt 0.0458
_refine_ls_shift/su_max 0.000
_refine_ls_shift/su_mean 0.000
_refine_ls_structure_factor_coef Fsqd
_refine_ls_weighting_details 'w=1/[\s^2^(Fo^2^)+(0.0001P)^2^+57.0236P] where P=(Fo^2^+2Fc^2^)/3'
_refine_ls_weighting_scheme calc
_refine_ls_wR_factor_gt 0.0982
_refine_ls_wR_factor_ref 0.1002
_reflns_Friedel_coverage 0.912
_reflns_Friedel_fraction_full 0.999
_reflns_Friedel_fraction_max 0.995
_reflns_number_gt 4019
_reflns_number_total 4348
_reflns_threshold_expression 'I > 2\s(I)'
_cod_data_source_file c9dt04122b2.cif
_cod_data_source_block milya24_0m_a
_cod_depositor_comments 'Adding full bibliography for 7702948--7702952.cif.'
_cod_original_cell_volume 3431.0(3)
_cod_database_code 7702949
_shelx_shelxl_version_number 2018/3
_shelx_space_group_comment
;
The symmetry employed for this shelxl refinement is uniquely defined
by the following loop, which should always be used as a source of
symmetry information in preference to the above space-group names.
They are only intended as comments.
;
_shelx_estimated_absorpt_t_max 0.506
_shelx_estimated_absorpt_t_min 0.265
_olex2_refinement_description
;
1. Fixed Uiso
 At 1.2 times of:
  All C(H) groups
2. Rigid bond restraints
 All non-hydrogen atoms
 with sigma for 1-2 distances of 0.01 and sigma for 1-3 distances of 0.01
3. Uiso/Uaniso restraints and constraints
C13A \\sim C14A \\sim C15A \\sim C16A \\sim C17A \\sim C18A: within 2A with
sigma of 0.04 and sigma for terminal atoms of 0.08
C7A \\sim C8A \\sim C9A \\sim C10A \\sim C11A \\sim C12A: within 2A with sigma
of 0.04 and sigma for terminal atoms of 0.08
Uanis(C13A) = Uanis(C14A) = Uanis(C15A) = Uanis(C16A) = Uanis(C17A) =
Uanis(C18A)
Uanis(C17B) = Uanis(C18B) = Uanis(C13B) = Uanis(C14B) = Uanis(C15B) =
Uanis(C16B)
Uanis(C12A) = Uanis(C13B)
Uanis(C12A) = Uanis(C7A) = Uanis(C8A) = Uanis(C9A) = Uanis(C10A) = Uanis(C11A)
Uanis(C1B) = Uanis(C2B) = Uanis(C3B) = Uanis(C4B) = Uanis(C5B) = Uanis(C6B)
Uanis(C11B) = Uanis(C12B) = Uanis(C7B) = Uanis(C8B) = Uanis(C9B) = Uanis(C10B)
Uanis(C2A) = Uanis(C3A) = Uanis(C4A) = Uanis(C5A) = Uanis(C6A) = Uanis(C1A)
4. Others
 Sof(F1A)=Sof(C13B)=Sof(C14B)=Sof(H14B)=Sof(C15B)=Sof(H15B)=Sof(C16B)=
 Sof(C17B)=Sof(H17B)=Sof(C18B)=Sof(H18B)=Sof(O1B)=Sof(C1B)=Sof(C2B)=Sof(H2B)=
 Sof(C3B)=Sof(H3B)=Sof(C4B)=Sof(H4B)=Sof(C5B)=Sof(H5B)=Sof(C6B)=Sof(C11B)=
 Sof(H11B)=Sof(C7B)=Sof(C8B)=Sof(H8B)=Sof(C9B)=Sof(H9B)=Sof(C10B)=Sof(H10B)=
 Sof(C12B)=1-FVAR(1)
 Sof(F1B)=Sof(O1A)=Sof(C2A)=Sof(H2A)=Sof(C1A)=Sof(C3A)=Sof(H3A)=Sof(C4A)=
 Sof(H4A)=Sof(C5A)=Sof(H5A)=Sof(C6A)=Sof(C11A)=Sof(H11A)=Sof(C7A)=Sof(C8A)=
 Sof(H8A)=Sof(C9A)=Sof(H9A)=Sof(C10A)=Sof(H10A)=Sof(C12A)=Sof(C13A)=Sof(C14A)=
 Sof(H14A)=Sof(C15A)=Sof(H15A)=Sof(C16A)=Sof(C17A)=Sof(H17A)=Sof(C18A)=
 Sof(H18A)=FVAR(1)
5.a Free rotating group:
 C2A(C1A,C3A,C4A,C5A,C6A), C11A(C7A,C8A,C9A,C10A,C12A), F1A(C13B,C14B,C15B,
 C16B,C17B,C18B), C1B(C2B,C3B,C4B,C5B,C6B), C11B(C7B,C8B,C9B,C10B,C12B)
5.b Aromatic/amide H refined with riding coordinates:
 C2A(H2A), C3A(H3A), C4A(H4A), C5A(H5A), C11A(H11A), C8A(H8A), C9A(H9A),
 C10A(H10A), C14A(H14A), C15A(H15A), C17A(H17A), C18A(H18A), C14B(H14B),
 C15B(H15B), C17B(H17B), C18B(H18B), C2B(H2B), C3B(H3B), C4B(H4B), C5B(H5B),
 C11B(H11B), C8B(H8B), C9B(H9B), C10B(H10B)
;
_olex2_submission_special_instructions 'No special instructions were received'

loop_
_space_group_symop_operation_xyz
'x, y, z'
'-x, -y, z'
'y, -x, -z'
'-y, x, -z'
'x+1/2, y+1/2, z+1/2'
'-x+1/2, -y+1/2, z+1/2'
'y+1/2, -x+1/2, -z+1/2'
'-y+1/2, x+1/2, -z+1/2'

loop_
_atom_site_label
_atom_site_type_symbol
_atom_site_fract_x
_atom_site_fract_y
_atom_site_fract_z
_atom_site_U_iso_or_equiv
_atom_site_adp_type
_atom_site_occupancy
_atom_site_site_symmetry_order
_atom_site_calc_flag
_atom_site_refinement_flags_posn
_atom_site_refinement_flags_adp
_atom_site_refinement_flags_occupancy
_atom_site_disorder_assembly
_atom_site_disorder_group
I1 I 0.40523(5) 0.09445(5) 0.37428(5) 0.02699(17) Uani 1 1 d . U . . .
As1 As 0.64392(7) 0.14413(7) 0.43611(8) 0.0217(2) Uani 1 1 d . U . . .
Cu1 Cu 0.55981(9) 0.05998(9) 0.32906(11) 0.0278(3) Uani 1 1 d . U . . .
F1B F 0.5952(14) 0.5051(9) 0.3807(19) 0.073(6) Uani 0.521(8) 1 d . U P A 1
O1A O 0.7888(12) 0.1523(18) 0.6083(16) 0.072(8) Uani 0.521(8) 1 d . U P A 1
C2A C 0.5682(8) 0.1374(13) 0.6374(13) 0.043(3) Uani 0.521(8) 1 d . U P A 1
H2A H 0.520495 0.133759 0.598422 0.052 Uiso 0.521(8) 1 calc R . P A 1
C1A C 0.6432(10) 0.1384(14) 0.5861(10) 0.043(3) Uani 0.521(8) 1 d G U P A 1
C3A C 0.5648(8) 0.1420(13) 0.7471(13) 0.043(3) Uani 0.521(8) 1 d G U P A 1
H3A H 0.514805 0.141350 0.781306 0.052 Uiso 0.521(8) 1 calc R . P A 1
C4A C 0.6364(10) 0.1475(14) 0.8056(10) 0.043(3) Uani 0.521(8) 1 d G U P A 1
H4A H 0.634140 0.150544 0.878769 0.052 Uiso 0.521(8) 1 calc R . P A 1
C5A C 0.7114(8) 0.1485(13) 0.7543(12) 0.043(3) Uani 0.521(8) 1 d G U P A 1
H5A H 0.759132 0.152175 0.793345 0.052 Uiso 0.521(8) 1 calc R . P A 1
C6A C 0.7148(8) 0.1440(14) 0.6446(12) 0.043(3) Uani 0.521(8) 1 d G U P A 1
C11A C 0.7883(9) 0.1341(13) 0.3154(14) 0.0424(18) Uani 0.521(8) 1 d . U P A 1
H11A H 0.752444 0.130996 0.258784 0.051 Uiso 0.521(8) 1 calc R . P A 1
C7A C 0.8120(12) 0.1422(14) 0.5031(12) 0.0424(18) Uani 0.521(8) 1 d G U P A 1
C8A C 0.8957(11) 0.1433(13) 0.4852(13) 0.0424(18) Uani 0.521(8) 1 d G U P A 1
H8A H 0.931496 0.146348 0.541751 0.051 Uiso 0.521(8) 1 calc R . P A 1
C9A C 0.9256(8) 0.1397(12) 0.3824(15) 0.0424(18) Uani 0.521(8) 1 d G U P A 1
H9A H 0.981369 0.140392 0.370433 0.051 Uiso 0.521(8) 1 calc R . P A 1
C10A C 0.8719(10) 0.1351(13) 0.2975(12) 0.0424(18) Uani 0.521(8) 1 d G U P A 1
H10A H 0.891824 0.132784 0.228959 0.051 Uiso 0.521(8) 1 calc R . P A 1
C12A C 0.7584(8) 0.1376(13) 0.4182(16) 0.0424(18) Uani 0.521(8) 1 d G U P A 1
C13A C 0.631(2) 0.2633(16) 0.422(2) 0.033(2) Uani 0.521(8) 1 d . U P A 1
C14A C 0.5760(17) 0.2948(15) 0.3358(19) 0.033(2) Uani 0.521(8) 1 d . U P A 1
H14A H 0.549923 0.258789 0.290416 0.039 Uiso 0.521(8) 1 calc R . P A 1
C15A C 0.5652(16) 0.3718(14) 0.326(2) 0.033(2) Uani 0.521(8) 1 d . U P A 1
H15A H 0.532214 0.392999 0.273111 0.039 Uiso 0.521(8) 1 calc R . P A 1
C16A C 0.6037(17) 0.4208(15) 0.3959(19) 0.033(2) Uani 0.521(8) 1 d . U P A 1
C17A C 0.657(2) 0.3983(17) 0.469(2) 0.033(2) Uani 0.521(8) 1 d . U P A 1
H17A H 0.688180 0.435564 0.506294 0.039 Uiso 0.521(8) 1 calc R . P A 1
C18A C 0.6616(18) 0.3180(17) 0.486(2) 0.033(2) Uani 0.521(8) 1 d . U P A 1
H18A H 0.688101 0.300079 0.546025 0.039 Uiso 0.521(8) 1 calc R . P A 1
F1A F 1.0065(7) 0.0939(13) 0.3808(17) 0.076(7) Uani 0.479(8) 1 d . U P A 2
C13B C 0.7603(7) 0.1277(13) 0.4183(18) 0.0424(18) Uani 0.479(8) 1 d G U P A 2
C14B C 0.7893(8) 0.0776(13) 0.3380(17) 0.0424(18) Uani 0.479(8) 1 d G U P A 2
H14B H 0.752854 0.051899 0.292919 0.051 Uiso 0.479(8) 1 calc R . P A 2
C15B C 0.8726(8) 0.0658(11) 0.3247(13) 0.0424(18) Uani 0.479(8) 1 d G U P A 2
H15B H 0.892328 0.032487 0.271320 0.051 Uiso 0.479(8) 1 calc R . P A 2
C16B C 0.9253(7) 0.1051(9) 0.3932(11) 0.0424(18) Uani 0.479(8) 1 d G U P A 2
C17B C 0.8984(10) 0.1553(11) 0.4737(13) 0.0424(18) Uani 0.479(8) 1 d G U P A 2
H17B H 0.935068 0.180873 0.518512 0.051 Uiso 0.479(8) 1 calc R . P A 2
C18B C 0.8148(11) 0.1664(13) 0.4859(17) 0.0424(18) Uani 0.479(8) 1 d G U P A 2
H18B H 0.795427 0.199786 0.539435 0.051 Uiso 0.479(8) 1 calc R . P A 2
O1B O 0.654(2) 0.2882(13) 0.6070(19) 0.077(9) Uani 0.479(8) 1 d . U P A 2
C1B C 0.6380(16) 0.1421(11) 0.5873(11) 0.044(3) Uani 0.479(8) 1 d . U P A 2
C2B C 0.6380(14) 0.0672(9) 0.6387(14) 0.044(3) Uani 0.479(8) 1 d G U P A 2
H2B H 0.634170 0.019364 0.599854 0.053 Uiso 0.479(8) 1 calc R . P A 2
C3B C 0.6437(14) 0.0639(9) 0.7483(14) 0.044(3) Uani 0.479(8) 1 d G U P A 2
H3B H 0.643740 0.013905 0.782608 0.053 Uiso 0.479(8) 1 calc R . P A 2
C4B C 0.6494(15) 0.1356(11) 0.8066(11) 0.044(3) Uani 0.479(8) 1 d G U P A 2
H4B H 0.653192 0.133434 0.879696 0.053 Uiso 0.479(8) 1 calc R . P A 2
C5B C 0.6494(14) 0.2105(9) 0.7552(14) 0.044(3) Uani 0.479(8) 1 d G U P A 2
H5B H 0.653231 0.258328 0.793992 0.053 Uiso 0.479(8) 1 calc R . P A 2
C6B C 0.6437(15) 0.2138(9) 0.6455(14) 0.044(3) Uani 0.479(8) 1 d G U P A 2
C11B C 0.6318(19) 0.2906(11) 0.3152(17) 0.050(4) Uani 0.479(8) 1 d . U P A 2
H11B H 0.627930 0.256185 0.257208 0.060 Uiso 0.479(8) 1 calc R . P A 2
C7B C 0.642(2) 0.3098(15) 0.5036(16) 0.050(4) Uani 0.479(8) 1 d G U P A 2
C8B C 0.6435(19) 0.3938(14) 0.4890(15) 0.050(4) Uani 0.479(8) 1 d G U P A 2
H8B H 0.647340 0.428244 0.546983 0.060 Uiso 0.479(8) 1 calc R . P A 2
C9B C 0.6389(17) 0.4262(9) 0.3876(18) 0.050(4) Uani 0.479(8) 1 d G U P A 2
H9B H 0.639760 0.482256 0.377919 0.060 Uiso 0.479(8) 1 calc R . P A 2
C10B C 0.6331(16) 0.3746(12) 0.3007(14) 0.050(4) Uani 0.479(8) 1 d G U P A 2
H10B H 0.630022 0.396270 0.233020 0.060 Uiso 0.479(8) 1 calc R . P A 2
C12B C 0.636(2) 0.2582(10) 0.417(2) 0.050(4) Uani 0.479(8) 1 d G U P A 2

loop_
_atom_site_aniso_label
_atom_site_aniso_U_11
_atom_site_aniso_U_22
_atom_site_aniso_U_33
_atom_site_aniso_U_23
_atom_site_aniso_U_13
_atom_site_aniso_U_12
I1 0.0305(4) 0.0304(4) 0.0200(3) -0.0025(3) 0.0025(3) 0.0072(3)
As1 0.0230(6) 0.0224(6) 0.0197(5) -0.0004(4) -0.0003(4) -0.0041(4)
Cu1 0.0292(8) 0.0295(8) 0.0247(7) -0.0020(6) -0.0020(6) -0.0072(6)
F1B 0.107(16) 0.024(7) 0.088(14) 0.008(9) 0.021(13) 0.006(8)
O1A 0.031(8) 0.15(2) 0.034(8) 0.027(12) -0.006(6) -0.024(12)
C2A 0.036(6) 0.067(8) 0.027(4) 0.006(5) -0.005(4) -0.010(6)
C1A 0.036(6) 0.067(8) 0.027(4) 0.006(5) -0.005(4) -0.010(6)
C3A 0.036(6) 0.067(8) 0.027(4) 0.006(5) -0.005(4) -0.010(6)
C4A 0.036(6) 0.067(8) 0.027(4) 0.006(5) -0.005(4) -0.010(6)
C5A 0.036(6) 0.067(8) 0.027(4) 0.006(5) -0.005(4) -0.010(6)
C6A 0.036(6) 0.067(8) 0.027(4) 0.006(5) -0.005(4) -0.010(6)
C11A 0.026(3) 0.054(5) 0.048(4) -0.004(4) 0.001(3) 0.000(3)
C7A 0.026(3) 0.054(5) 0.048(4) -0.004(4) 0.001(3) 0.000(3)
C8A 0.026(3) 0.054(5) 0.048(4) -0.004(4) 0.001(3) 0.000(3)
C9A 0.026(3) 0.054(5) 0.048(4) -0.004(4) 0.001(3) 0.000(3)
C10A 0.026(3) 0.054(5) 0.048(4) -0.004(4) 0.001(3) 0.000(3)
C12A 0.026(3) 0.054(5) 0.048(4) -0.004(4) 0.001(3) 0.000(3)
C13A 0.045(6) 0.027(4) 0.025(5) -0.004(4) 0.002(4) 0.001(4)
C14A 0.045(6) 0.027(4) 0.025(5) -0.004(4) 0.002(4) 0.001(4)
C15A 0.045(6) 0.027(4) 0.025(5) -0.004(4) 0.002(4) 0.001(4)
C16A 0.045(6) 0.027(4) 0.025(5) -0.004(4) 0.002(4) 0.001(4)
C17A 0.045(6) 0.027(4) 0.025(5) -0.004(4) 0.002(4) 0.001(4)
C18A 0.045(6) 0.027(4) 0.025(5) -0.004(4) 0.002(4) 0.001(4)
F1A 0.026(7) 0.13(2) 0.072(14) 0.013(14) 0.011(9) 0.007(9)
C13B 0.026(3) 0.054(5) 0.048(4) -0.004(4) 0.001(3) 0.000(3)
C14B 0.026(3) 0.054(5) 0.048(4) -0.004(4) 0.001(3) 0.000(3)
C15B 0.026(3) 0.054(5) 0.048(4) -0.004(4) 0.001(3) 0.000(3)
C16B 0.026(3) 0.054(5) 0.048(4) -0.004(4) 0.001(3) 0.000(3)
C17B 0.026(3) 0.054(5) 0.048(4) -0.004(4) 0.001(3) 0.000(3)
C18B 0.026(3) 0.054(5) 0.048(4) -0.004(4) 0.001(3) 0.000(3)
O1B 0.16(3) 0.028(9) 0.040(9) -0.003(7) 0.027(14) -0.022(14)
C1B 0.067(9) 0.039(6) 0.027(5) -0.005(4) 0.005(5) -0.010(6)
C2B 0.067(9) 0.039(6) 0.027(5) -0.005(4) 0.005(5) -0.010(6)
C3B 0.067(9) 0.039(6) 0.027(5) -0.005(4) 0.005(5) -0.010(6)
C4B 0.067(9) 0.039(6) 0.027(5) -0.005(4) 0.005(5) -0.010(6)
C5B 0.067(9) 0.039(6) 0.027(5) -0.005(4) 0.005(5) -0.010(6)
C6B 0.067(9) 0.039(6) 0.027(5) -0.005(4) 0.005(5) -0.010(6)
C11B 0.068(10) 0.023(5) 0.059(8) 0.004(5) -0.011(8) -0.004(6)
C7B 0.068(10) 0.023(5) 0.059(8) 0.004(5) -0.011(8) -0.004(6)
C8B 0.068(10) 0.023(5) 0.059(8) 0.004(5) -0.011(8) -0.004(6)
C9B 0.068(10) 0.023(5) 0.059(8) 0.004(5) -0.011(8) -0.004(6)
C10B 0.068(10) 0.023(5) 0.059(8) 0.004(5) -0.011(8) -0.004(6)
C12B 0.068(10) 0.023(5) 0.059(8) 0.004(5) -0.011(8) -0.004(6)

loop_
_atom_type_symbol
_atom_type_description
_atom_type_scat_dispersion_real
_atom_type_scat_dispersion_imag
_atom_type_scat_source
C C 0.0033 0.0016 'International Tables Vol C Tables 4.2.6.8 and 6.1.1.4'
H H 0.0000 0.0000 'International Tables Vol C Tables 4.2.6.8 and 6.1.1.4'
As As 0.0499 2.0058 'International Tables Vol C Tables 4.2.6.8 and 6.1.1.4'
Cu Cu 0.3201 1.2651 'International Tables Vol C Tables 4.2.6.8 and 6.1.1.4'
F F 0.0171 0.0103 'International Tables Vol C Tables 4.2.6.8 and 6.1.1.4'
I I -0.4742 1.8119 'International Tables Vol C Tables 4.2.6.8 and 6.1.1.4'
O O 0.0106 0.0060 'International Tables Vol C Tables 4.2.6.8 and 6.1.1.4'

loop_
_geom_angle_atom_site_label_1
_geom_angle_atom_site_label_2
_geom_angle_atom_site_label_3
_geom_angle
_geom_angle_site_symmetry_1
_geom_angle_site_symmetry_3
Cu1 I1 Cu1 62.99(5) 2_655 .
Cu1 I1 Cu1 63.14(5) . 8_545
Cu1 I1 Cu1 63.15(5) 2_655 8_545
C1A As1 Cu1 122.5(6) . .
C1A As1 C13A 98.1(11) . .
C12A As1 Cu1 118.3(6) . .
C12A As1 C1A 97.0(8) . .
C12A As1 C13A 98.5(12) . .
C13A As1 Cu1 117.6(10) . .
C13B As1 Cu1 115.1(7) . .
C1B As1 Cu1 122.0(7) . .
C1B As1 C13B 99.4(10) . .
C12B As1 Cu1 117.6(9) . .
C12B As1 C13B 100.7(12) . .
C12B As1 C1B 98.3(10) . .
I1 Cu1 I1 111.19(5) 2_655 7
I1 Cu1 I1 111.17(5) . 7
I1 Cu1 I1 111.21(5) 2_655 .
I1 Cu1 Cu1 58.52(5) 2_655 2_655
I1 Cu1 Cu1 57.84(6) 7 7
I1 Cu1 Cu1 59.03(4) . 8_545
I1 Cu1 Cu1 58.49(5) . 2_655
I1 Cu1 Cu1 107.67(5) 2_655 8_545
I1 Cu1 Cu1 107.39(3) 7 2_655
I1 Cu1 Cu1 57.82(6) 7 8_545
I1 Cu1 Cu1 107.65(5) . 7
I1 Cu1 Cu1 59.04(4) 2_655 7
As1 Cu1 I1 107.35(6) . 7
As1 Cu1 I1 107.92(6) . .
As1 Cu1 I1 107.81(6) . 2_655
As1 Cu1 Cu1 145.26(4) . 2_655
As1 Cu1 Cu1 144.42(8) . 7
As1 Cu1 Cu1 144.51(9) . 8_545
Cu1 Cu1 Cu1 60.29(3) 2_655 7
Cu1 Cu1 Cu1 59.42(6) 7 8_545
Cu1 Cu1 Cu1 60.29(3) 2_655 8_545
C6A O1A C7A 125.3(19) . .
C1A C2A H2A 120.0 . .
C3A C2A H2A 120.0 . .
C3A C2A C1A 120.0 . .
C2A C1A As1 118.1(9) . .
C6A C1A As1 121.5(9) . .
C6A C1A C2A 120.0 . .
C2A C3A H3A 120.0 . .
C2A C3A C4A 120.0 . .
C4A C3A H3A 120.0 . .
C3A C4A H4A 120.0 . .
C5A C4A C3A 120.0 . .
C5A C4A H4A 120.0 . .
C4A C5A H5A 120.0 . .
C4A C5A C6A 120.0 . .
C6A C5A H5A 120.0 . .
O1A C6A C1A 127.2(14) . .
O1A C6A C5A 112.5(14) . .
C5A C6A C1A 120.0 . .
C10A C11A H11A 120.0 . .
C10A C11A C12A 120.0 . .
C12A C11A H11A 120.0 . .
C8A C7A O1A 115.1(15) . .
C12A C7A O1A 124.8(15) . .
C12A C7A C8A 119.9 . .
C7A C8A H8A 120.0 . .
C9A C8A C7A 120.0 . .
C9A C8A H8A 120.0 . .
C8A C9A H9A 120.0 . .
C8A C9A C10A 120.0 . .
C10A C9A H9A 120.0 . .
C11A C10A C9A 120.0 . .
C11A C10A H10A 120.0 . .
C9A C10A H10A 120.0 . .
C11A C12A As1 117.6(11) . .
C7A C12A As1 122.1(11) . .
C7A C12A C11A 120.0 . .
C14A C13A As1 118(2) . .
C18A C13A As1 126(2) . .
C18A C13A C14A 116(2) . .
C13A C14A H14A 120.3 . .
C15A C14A C13A 119(2) . .
C15A C14A H14A 120.3 . .
C14A C15A H15A 121.4 . .
C14A C15A C16A 117(3) . .
C16A C15A H15A 121.4 . .
C15A C16A F1B 117(2) . .
C17A C16A F1B 116(2) . .
C17A C16A C15A 127(2) . .
C16A C17A H17A 122.5 . .
C16A C17A C18A 115(3) . .
C18A C17A H17A 122.5 . .
C13A C18A C17A 124(3) . .
C13A C18A H18A 118.0 . .
C17A C18A H18A 118.0 . .
C14B C13B As1 120.2(11) . .
C18B C13B As1 119.9(11) . .
C18B C13B C14B 119.9 . .
C13B C14B H14B 119.8 . .
C15B C14B C13B 120.5 . .
C15B C14B H14B 119.8 . .
C14B C15B H15B 120.8 . .
C16B C15B C14B 118.3 . .
C16B C15B H15B 120.8 . .
F1A C16B C15B 118.7 . .
F1A C16B C17B 118.7 . .
C17B C16B C15B 122.6 . .
C16B C17B H17B 120.8 . .
C16B C17B C18B 118.3 . .
C18B C17B H17B 120.8 . .
C13B C18B H18B 119.8 . .
C17B C18B C13B 120.4 . .
C17B C18B H18B 119.8 . .
C6B O1B C7B 125(2) . .
C2B C1B As1 118.8(10) . .
C2B C1B C6B 120.0 . .
C6B C1B As1 120.7(10) . .
C1B C2B H2B 120.0 . .
C1B C2B C3B 120.0 . .
C3B C2B H2B 120.0 . .
C2B C3B H3B 120.0 . .
C2B C3B C4B 120.0 . .
C4B C3B H3B 120.0 . .
C3B C4B H4B 120.0 . .
C5B C4B C3B 120.0 . .
C5B C4B H4B 120.0 . .
C4B C5B H5B 120.0 . .
C6B C5B C4B 120.0 . .
C6B C5B H5B 120.0 . .
O1B C6B C1B 126.4(16) . .
O1B C6B C5B 113.2(16) . .
C5B C6B C1B 120.0 . .
C10B C11B H11B 120.0 . .
C12B C11B H11B 120.0 . .
C12B C11B C10B 120.0 . .
O1B C7B C8B 112.4(19) . .
O1B C7B C12B 127.4(19) . .
C8B C7B C12B 120.0 . .
C7B C8B H8B 120.0 . .
C9B C8B C7B 120.0 . .
C9B C8B H8B 120.0 . .
C8B C9B H9B 120.0 . .
C8B C9B C10B 120.0 . .
C10B C9B H9B 120.0 . .
C11B C10B H10B 120.0 . .
C9B C10B C11B 120.0 . .
C9B C10B H10B 120.0 . .
C11B C12B As1 120.1(14) . .
C11B C12B C7B 120.0 . .
C7B C12B As1 119.6(14) . .

loop_
_geom_bond_atom_site_label_1
_geom_bond_atom_site_label_2
_geom_bond_distance
_geom_bond_site_symmetry_2
I1 Cu1 2.6669(17) 2_655
I1 Cu1 2.6676(17) .
I1 Cu1 2.7019(16) 8_545
As1 Cu1 2.3819(18) .
As1 C1A 1.905(13) .
As1 C12A 1.899(13) .
As1 C13A 1.98(3) .
As1 C13B 1.946(11) .
As1 C1B 1.920(14) .
As1 C12B 1.897(16) .
Cu1 Cu1 2.811(2) 8_545
Cu1 Cu1 2.787(3) 2_655
Cu1 Cu1 2.811(2) 7
F1B C16A 1.41(3) .
O1A C6A 1.31(2) .
O1A C7A 1.40(3) .
C2A H2A 0.9300 .
C2A C1A 1.3947 .
C2A C3A 1.3943 .
C1A C6A 1.3945 .
C3A H3A 0.9300 .
C3A C4A 1.3945 .
C4A H4A 0.9300 .
C4A C5A 1.3941 .
C5A H5A 0.9300 .
C5A C6A 1.3944 .
C11A H11A 0.9300 .
C11A C10A 1.3939 .
C11A C12A 1.3945 .
C7A C8A 1.3947 .
C7A C12A 1.3944 .
C8A H8A 0.9300 .
C8A C9A 1.3942 .
C9A H9A 0.9300 .
C9A C10A 1.3946 .
C10A H10A 0.9300 .
C13A C14A 1.51(4) .
C13A C18A 1.31(3) .
C14A H14A 0.9300 .
C14A C15A 1.28(3) .
C15A H15A 0.9300 .
C15A C16A 1.36(3) .
C16A C17A 1.33(4) .
C17A H17A 0.9300 .
C17A C18A 1.34(3) .
C18A H18A 0.9300 .
F1A C16B 1.3577 .
C13B C14B 1.3947 .
C13B C18B 1.3946 .
C14B H14B 0.9300 .
C14B C15B 1.3939 .
C15B H15B 0.9300 .
C15B C16B 1.3862 .
C16B C17B 1.3854 .
C17B H17B 0.9300 .
C17B C18B 1.3944 .
C18B H18B 0.9300 .
O1B C6B 1.33(3) .
O1B C7B 1.37(3) .
C1B C2B 1.3943 .
C1B C6B 1.3943 .
C2B H2B 0.9300 .
C2B C3B 1.3943 .
C3B H3B 0.9300 .
C3B C4B 1.3948 .
C4B H4B 0.9300 .
C4B C5B 1.3942 .
C5B H5B 0.9300 .
C5B C6B 1.3942 .
C11B H11B 0.9300 .
C11B C10B 1.3948 .
C11B C12B 1.3941 .
C7B C8B 1.3945 .
C7B C12B 1.3948 .
C8B H8B 0.9300 .
C8B C9B 1.3941 .
C9B H9B 0.9300 .
C9B C10B 1.3943 .
C10B H10B 0.9300 .
